data_4310022
loop_
_publ_author_name
'Louise A. Berben'
'Jeffrey R. Long'

_publ_contact_author
;
        Jeffrey R. Long
        Department of Chemistry
        University of California, Berkeley
        United States of America
;
_publ_contact_author_email jrlong@berkeley.edu
_publ_contact_author_fax '510 643-3832'
_publ_contact_author_phone '510 642-0860'
_publ_section_title
;
Homoleptic Trimethylsilylacetylide Complexes of Chromium(III), Iron(II),
and Cobalt(III): Syntheses, Structures, and Ligand Field Parameters
;
_journal_name_full 'Inorganic Chemistry'
_journal_page_first 8459
_journal_page_last 8468
_journal_paper_doi 10.1021/ic051551z
_journal_volume 44
_journal_year 2005
_chemical_compound_source synthetic
_chemical_formula_structural
;
 [Li3Co(CCSi(CH3)3)6](C4H8O)3
;
_chemical_formula_sum 'C42 H84 Co Li3 O3 Si6'
_chemical_formula_weight 885.38
_chemical_name_systematic
; 
 ? 
;
_space_group_IT_number 205
_symmetry_cell_setting cubic
_symmetry_space_group_name_Hall '-P 2ac 2ab 3'
_symmetry_space_group_name_H-M 'P a -3'
_atom_sites_solution_hydrogens geom
_atom_sites_solution_primary direct
_atom_sites_solution_secondary difmap
_audit_creation_method SHELXL
_cell_angle_alpha 90.00
_cell_angle_beta 90.00
_cell_angle_gamma 90.00
_cell_formula_units_Z 6
_cell_length_a 18.8534(13)
_cell_length_b 18.8534(13)
_cell_length_c 18.8534(13)
_cell_measurement_reflns_used 684
_cell_measurement_temperature 293(2)
_cell_volume 6701.5(8)
_computing_cell_refinement
;
  SMART (Siemens, 1995), SAINT (Siemens, 1995)
;
_computing_data_reduction
;
  SAINT (Siemens, 1995), XPREP (Siemens, 1995)
;
_computing_structure_refinement 'SHELXL-93 (Sheldrick, 1993)'
_computing_structure_solution 'SHELXS-86 (Sheldrick, 1990)'
_diffrn_ambient_temperature 293(2)
_diffrn_measurement_device SMART
_diffrn_measurement_method 'omega scans with profile analysis '
_diffrn_radiation_monochromator graphite
_diffrn_radiation_source 'fine-focus sealed tube'
_diffrn_radiation_type MoK\a
_diffrn_radiation_wavelength 0.71073
_diffrn_reflns_av_R_equivalents 0.1073
_diffrn_reflns_av_sigmaI/netI 0.0484
_diffrn_reflns_limit_h_max 22
_diffrn_reflns_limit_h_min -21
_diffrn_reflns_limit_k_max 22
_diffrn_reflns_limit_k_min -21
_diffrn_reflns_limit_l_max 15
_diffrn_reflns_limit_l_min -21
_diffrn_reflns_number 28459
_diffrn_reflns_theta_max 24.71
_diffrn_reflns_theta_min 1.87
_exptl_absorpt_coefficient_mu 0.583
_exptl_absorpt_correction_T_max 0.752
_exptl_absorpt_correction_T_min 0.632
_exptl_absorpt_correction_type multi-scan
_exptl_absorpt_process_details 'Blessing, Acta Cryst. (1995) A51 33'
_exptl_crystal_colour yellow
_exptl_crystal_density_diffrn 1.316
_exptl_crystal_density_meas ?
_exptl_crystal_description block
_exptl_crystal_F_000 2880
_exptl_crystal_size_max 0.27
_exptl_crystal_size_mid 0.21
_exptl_crystal_size_min 0.18
_refine_diff_density_max 0.699
_refine_diff_density_min -0.400
_refine_diff_density_rms 0.066
_refine_ls_abs_structure_details 'Flack H D (1983), Acta Cryst. A39, 876-881'
_refine_ls_abs_structure_Flack 0.05(9)
_refine_ls_extinction_expression Fc^*^=kFc[1+0.001xFc^2^\l^3^/sin(2\q)]^-1/4^
_refine_ls_extinction_method SHELXL
_refine_ls_goodness_of_fit_all 1.043
_refine_ls_goodness_of_fit_obs 1.081
_refine_ls_hydrogen_treatment construct
_refine_ls_matrix_type full
_refine_ls_number_parameters 123
_refine_ls_number_reflns 1904
_refine_ls_number_restraints 0
_refine_ls_restrained_S_all 1.043
_refine_ls_restrained_S_obs 1.081
_refine_ls_R_factor_all 0.0940
_refine_ls_R_factor_obs 0.0542
_refine_ls_shift/esd_max 0.050
_refine_ls_shift/esd_mean 0.005
_refine_ls_structure_factor_coef Fsqd
_refine_ls_weighting_details 'w=1/[\s^2^(Fo^2^)+(0.0718P)^2^+12.1501P] where P=(Fo^2^+2Fc^2^)/3'
_refine_ls_weighting_scheme calc
_refine_ls_wR_factor_all 0.1609
_refine_ls_wR_factor_obs 0.1354
_reflns_number_observed 1290
_reflns_number_total 1904
_reflns_observed_criterion >2sigma(I)
_cod_data_source_file ic051551zsi20050910_072755.cif
_cod_data_source_block lab55a
_cod_depositor_comments
;
The following automatic conversions were performed:

'_refine_ls_weighting_scheme' value 'calc
w=1/[\s^2^(Fo^2^)+(0.0718P)^2^+12.1501P] where P=(Fo^2^+2Fc^2^)/3'
was changed to 'calc'. New tag '_refine_ls_weighting_details' was
created. The value of the new tag was set to
'w=1/[\s^2^(Fo^2^)+(0.0718P)^2^+12.1501P] where P=(Fo^2^+2Fc^2^)/3'.

Automatic conversion script
Id: cif_fix_values 3143 2015-03-26 13:38:13Z robertas 
;
_cod_database_code 4310022

loop_
_symmetry_equiv_pos_as_xyz
'x, y, z'
'-x+1/2, -y, z+1/2'
'-x, y+1/2, -z+1/2'
'x+1/2, -y+1/2, -z'
'z, x, y'
'z+1/2, -x+1/2, -y'
'-z+1/2, -x, y+1/2'
'-z, x+1/2, -y+1/2'
'y, z, x'
'-y, z+1/2, -x+1/2'
'y+1/2, -z+1/2, -x'
'-y+1/2, -z, x+1/2'
'-x, -y, -z'
'x-1/2, y, -z-1/2'
'x, -y-1/2, z-1/2'
'-x-1/2, y-1/2, z'
'-z, -x, -y'
'-z-1/2, x-1/2, y'
'z-1/2, x, -y-1/2'
'z, -x-1/2, y-1/2'
'-y, -z, -x'
'y, -z-1/2, x-1/2'
'-y-1/2, z-1/2, x'
'y-1/2, z, -x-1/2'

loop_
_atom_site_aniso_label
_atom_site_aniso_U_11
_atom_site_aniso_U_22
_atom_site_aniso_U_33
_atom_site_aniso_U_23
_atom_site_aniso_U_13
_atom_site_aniso_U_12
Co1 0.0178(3) 0.0178(3) 0.0178(3) -0.0005(3) -0.0005(3) -0.0005(3)
C1 0.020(2) 0.023(2) 0.025(2) 0.002(2) 0.001(2) 0.002(2)
C2 0.031(2) 0.034(2) 0.028(2) 0.000(2) 0.000(2) 0.002(2)
Si1 0.0406(7) 0.0405(7) 0.0255(6) -0.0021(5) -0.0019(5) -0.0038(6)
C3 0.064(3) 0.069(3) 0.039(3) 0.006(2) -0.019(2) 0.006(3)
C4 0.068(3) 0.045(3) 0.051(3) -0.008(2) -0.010(3) -0.012(2)
C5 0.059(3) 0.081(4) 0.038(3) -0.013(3) 0.012(2) -0.010(3)
Li1 0.035(7) 0.032(7) 0.036(7) 0.006(6) 0.007(6) 0.013(6)
O1 0.035(3) 0.035(3) 0.037(3) 0.010(3) 0.002(3) 0.012(3)
O1A 0.037(3) 0.030(3) 0.032(3) 0.001(3) 0.001(3) 0.004(3)
C6 0.056(4) 0.047(3) 0.124(6) 0.047(4) -0.020(4) 0.001(3)
C7 0.048(3) 0.105(5) 0.072(4) 0.034(3) 0.021(3) 0.025(3)
C8 0.079(4) 0.042(3) 0.064(3) 0.012(2) 0.007(3) 0.001(3)
C9 0.068(4) 0.158(8) 0.074(5) -0.030(5) 0.002(4) 0.044(5)

loop_
_atom_site_label
_atom_site_type_symbol
_atom_site_fract_x
_atom_site_fract_y
_atom_site_fract_z
_atom_site_U_iso_or_equiv
_atom_site_thermal_displace_type
_atom_site_occupancy
_atom_site_calc_flag
_atom_site_refinement_flags
_atom_site_disorder_group
Co1 Co 0.0000 0.0000 0.0000 0.0178(3) Uani 1 d S .
C1 C -0.0025(2) -0.0012(2) -0.1012(2) 0.0225(8) Uani 1 d . .
C2 C -0.0048(2) -0.0033(2) -0.1654(2) 0.0310(9) Uani 1 d . .
Si1 Si -0.02765(6) -0.03394(6) -0.25422(6) 0.0355(4) Uani 1 d . .
C3 C -0.0983(3) 0.0218(3) -0.2940(2) 0.0575(14) Uani 1 d . .
H3A H -0.1092(13) 0.0045(11) -0.3407(7) 0.086 Uiso 1 calc R .
H3B H -0.0821(7) 0.0700(4) -0.2971(16) 0.086 Uiso 1 calc R .
H3C H -0.1400(6) 0.0197(14) -0.2649(9) 0.086 Uiso 1 calc R .
C4 C -0.0599(3) -0.1260(2) -0.2475(3) 0.0547(13) Uani 1 d . .
H4A H -0.0242(7) -0.1550(4) -0.2257(16) 0.082 Uiso 1 calc R .
H4B H -0.0702(16) -0.1439(6) -0.2941(3) 0.082 Uiso 1 calc R .
H4C H -0.1023(10) -0.1271(3) -0.2192(14) 0.082 Uiso 1 calc R .
C5 C 0.0505(3) -0.0326(3) -0.3139(2) 0.0591(14) Uani 1 d . .
H5A H 0.0886(7) -0.0590(15) -0.2927(9) 0.089 Uiso 1 calc R .
H5B H 0.0654(11) 0.0155(3) -0.3214(15) 0.089 Uiso 1 calc R .
H5C H 0.0381(6) -0.0536(17) -0.3586(7) 0.089 Uiso 1 calc R .
Li1 Li 0.0000(7) 0.1186(7) -0.1178(7) 0.034(3) Uani 0.50 d P .
O1 O -0.0820(3) 0.1612(3) -0.1615(3) 0.0356(14) Uani 0.50 d P .
O1A O -0.1609(3) 0.1642(3) -0.0827(3) 0.0331(13) Uani 0.50 d P .
C6 C -0.1437(3) 0.1403(3) -0.1374(4) 0.076(2) Uani 1 d . .
H6A H -0.1796(3) 0.1523(3) -0.1723(4) 0.091 Uiso 1 calc R .
H6B H -0.1429(3) 0.0890(3) -0.1332(4) 0.091 Uiso 1 calc R .
C7 C -0.1679(3) 0.2296(4) -0.0934(3) 0.075(2) Uani 1 d . .
H7A H -0.1416(3) 0.2538(4) -0.0563(3) 0.090 Uiso 1 calc R .
H7B H -0.2176(3) 0.2408(4) -0.0858(3) 0.090 Uiso 1 calc R .
C8 C -0.1472(3) 0.2628(3) -0.1614(3) 0.0617(14) Uani 1 d . .
H8A H -0.1878(3) 0.2676(3) -0.1927(3) 0.074 Uiso 1 calc R .
H8B H -0.1263(3) 0.3091(3) -0.1537(3) 0.074 Uiso 1 calc R .
C9 C -0.0956(3) 0.2135(5) -0.1904(4) 0.100(2) Uani 1 d . .
H9A H -0.1117(3) 0.2008(5) -0.2376(4) 0.120 Uiso 1 calc R .
H9B H -0.0515(3) 0.2394(5) -0.1962(4) 0.120 Uiso 1 calc R .

loop_
_atom_type_symbol
_atom_type_description
_atom_type_scat_dispersion_real
_atom_type_scat_dispersion_imag
_atom_type_scat_source
C C 0.0033 0.0016 'International Tables Vol C Tables 4.2.6.8 and 6.1.1.4'
H H 0.0000 0.0000 'International Tables Vol C Tables 4.2.6.8 and 6.1.1.4'
Li Li -0.0003 0.0001 'International Tables Vol C Tables 4.2.6.8 and 6.1.1.4'
O O 0.0106 0.0060 'International Tables Vol C Tables 4.2.6.8 and 6.1.1.4'
Si Si 0.0817 0.0704 'International Tables Vol C Tables 4.2.6.8 and 6.1.1.4'
Co Co 0.3494 0.9721 'International Tables Vol C Tables 4.2.6.8 and 6.1.1.4'

loop_
_geom_angle_atom_site_label_1
_geom_angle_atom_site_label_2
_geom_angle_atom_site_label_3
_geom_angle
_geom_angle_site_symmetry_1
_geom_angle_site_symmetry_3
_geom_angle_publ_flag
C1 Co1 C1 92.1(2) 5 21 ?
C1 Co1 C1 87.9(2) 5 . ?
C1 Co1 C1 92.1(2) 21 . ?
C1 Co1 C1 92.1(2) 5 13 ?
C1 Co1 C1 87.9(2) 21 13 ?
C1 Co1 C1 180.0 . 13 ?
C1 Co1 C1 87.9(2) 5 9 ?
C1 Co1 C1 180.0 21 9 ?
C1 Co1 C1 87.9(2) . 9 ?
C1 Co1 C1 92.1(2) 13 9 ?
C1 Co1 C1 180.0 5 17 ?
C1 Co1 C1 87.9(2) 21 17 ?
C1 Co1 C1 92.1(2) . 17 ?
C1 Co1 C1 87.9(2) 13 17 ?
C1 Co1 C1 92.1(2) 9 17 ?
C1 Co1 Li1 46.3(3) 5 21 ?
C1 Co1 Li1 45.9(3) 21 21 ?
C1 Co1 Li1 89.4(3) . 21 ?
C1 Co1 Li1 90.6(3) 13 21 ?
C1 Co1 Li1 134.1(3) 9 21 ?
C1 Co1 Li1 133.8(3) 17 21 ?
C1 Co1 Li1 45.9(3) 5 5 ?
C1 Co1 Li1 89.4(3) 21 5 ?
C1 Co1 Li1 133.7(3) . 5 ?
C1 Co1 Li1 46.3(3) 13 5 ?
C1 Co1 Li1 90.6(3) 9 5 ?
C1 Co1 Li1 134.1(3) 17 5 ?
Li1 Co1 Li1 60.002(3) 21 5 ?
C1 Co1 Li1 134.1(3) 5 17 ?
C1 Co1 Li1 90.6(3) 21 17 ?
C1 Co1 Li1 46.3(3) . 17 ?
C1 Co1 Li1 133.7(3) 13 17 ?
C1 Co1 Li1 89.4(3) 9 17 ?
C1 Co1 Li1 45.9(3) 17 17 ?
Li1 Co1 Li1 120.001(2) 21 17 ?
Li1 Co1 Li1 180.0 5 17 ?
C1 Co1 Li1 90.6(3) 5 . ?
C1 Co1 Li1 46.3(3) 21 . ?
C1 Co1 Li1 45.9(3) . . ?
C1 Co1 Li1 134.1(3) 13 . ?
C1 Co1 Li1 133.8(3) 9 . ?
C1 Co1 Li1 89.4(3) 17 . ?
Li1 Co1 Li1 60.001(3) 21 . ?
Li1 Co1 Li1 120.000(3) 5 . ?
Li1 Co1 Li1 60.003(2) 17 . ?
C1 Co1 Li1 89.4(3) 5 13 ?
C1 Co1 Li1 133.7(3) 21 13 ?
C1 Co1 Li1 134.1(3) . 13 ?
C1 Co1 Li1 45.9(3) 13 13 ?
C1 Co1 Li1 46.2(3) 9 13 ?
C1 Co1 Li1 90.6(3) 17 13 ?
Li1 Co1 Li1 120.000(2) 21 13 ?
Li1 Co1 Li1 60.000(3) 5 13 ?
Li1 Co1 Li1 119.997(3) 17 13 ?
Li1 Co1 Li1 180.0 . 13 ?
C1 Co1 Li1 133.7(3) 5 9 ?
C1 Co1 Li1 134.1(3) 21 9 ?
C1 Co1 Li1 90.6(3) . 9 ?
C1 Co1 Li1 89.4(3) 13 9 ?
C1 Co1 Li1 45.9(3) 9 9 ?
C1 Co1 Li1 46.2(3) 17 9 ?
Li1 Co1 Li1 180.0 21 9 ?
Li1 Co1 Li1 119.997(3) 5 9 ?
Li1 Co1 Li1 60.000(3) 17 9 ?
Li1 Co1 Li1 120.000(3) . 9 ?
Li1 Co1 Li1 59.999(3) 13 9 ?
C2 C1 Co1 178.7(3) . . ?
C2 C1 Li1 84.0(4) . . ?
Co1 C1 Li1 97.2(4) . . ?
C2 C1 Li1 83.8(4) . 17 ?
Co1 C1 Li1 96.8(4) . 17 ?
Li1 C1 Li1 87.13(13) . 17 ?
C1 C2 Si1 159.4(4) . . ?
C1 C2 Li1 66.8(4) . . ?
Si1 C2 Li1 129.7(4) . . ?
C1 C2 Li1 67.0(4) . 17 ?
Si1 C2 Li1 123.8(4) . 17 ?
Li1 C2 Li1 79.2(2) . 17 ?
C2 Si1 C4 108.3(2) . . ?
C2 Si1 C3 111.2(2) . . ?
C4 Si1 C3 108.9(2) . . ?
C2 Si1 C5 111.5(2) . . ?
C4 Si1 C5 108.5(2) . . ?
C3 Si1 C5 108.5(2) . . ?
O1 Li1 O1A 106.1(7) . 17 ?
O1 Li1 C1 117.0(7) . . ?
O1A Li1 C1 118.8(6) 17 . ?
O1 Li1 C1 119.3(6) . 21 ?
O1A Li1 C1 119.6(7) 17 21 ?
C1 Li1 C1 73.9(4) . 21 ?
O1 Li1 C2 101.7(6) . . ?
O1A Li1 C2 104.3(6) 17 . ?
C1 Li1 C2 29.2(2) . . ?
C1 Li1 C2 103.1(5) 21 . ?
O1 Li1 C2 105.7(6) . 21 ?
O1A Li1 C2 104.6(6) 17 21 ?
C1 Li1 C2 103.0(5) . 21 ?
C1 Li1 C2 29.1(2) 21 21 ?
C2 Li1 C2 132.3(6) . 21 ?
O1 Li1 C6 129.6(6) . 17 ?
O1A Li1 C6 23.5(2) 17 17 ?
C1 Li1 C6 102.6(5) . 17 ?
C1 Li1 C6 100.0(5) 21 17 ?
C2 Li1 C6 98.2(4) . 17 ?
C2 Li1 C6 93.5(5) 21 17 ?
O1 Li1 C6 25.2(3) . . ?
O1A Li1 C6 131.3(6) 17 . ?
C1 Li1 C6 98.3(5) . . ?
C1 Li1 C6 99.4(5) 21 . ?
C2 Li1 C6 93.0(5) . . ?
C2 Li1 C6 95.5(4) 21 . ?
C6 Li1 C6 154.7(5) 17 . ?
O1 Li1 Li1 74.6(6) . 21 ?
O1A Li1 Li1 151.9(9) 17 21 ?
C1 Li1 Li1 83.3(3) . 21 ?
C1 Li1 Li1 46.3(2) 21 21 ?
C2 Li1 Li1 103.0(5) . 21 ?
C2 Li1 Li1 50.3(4) 21 21 ?
C6 Li1 Li1 143.3(7) 17 21 ?
C6 Li1 Li1 53.1(5) . 21 ?
O1 Li1 Co1 126.6(6) . . ?
O1A Li1 Co1 127.2(6) 17 . ?
C1 Li1 Co1 36.9(2) . . ?
C1 Li1 Co1 37.0(2) 21 . ?
C2 Li1 Co1 66.2(3) . . ?
C2 Li1 Co1 66.1(3) 21 . ?
C6 Li1 Co1 103.8(4) 17 . ?
C6 Li1 Co1 101.5(4) . . ?
Li1 Li1 Co1 59.997(1) 21 . ?
O1 Li1 Li1 149.2(9) . 17 ?
O1A Li1 Li1 74.1(6) 17 17 ?
C1 Li1 Li1 46.6(2) . 17 ?
C1 Li1 Li1 84.1(3) 21 17 ?
C2 Li1 Li1 50.5(4) . 17 ?
C2 Li1 Li1 103.9(5) 21 17 ?
C6 Li1 Li1 56.0(4) 17 17 ?
C6 Li1 Li1 142.6(7) . 17 ?
Li1 Li1 Li1 119.993(10) 21 17 ?
Co1 Li1 Li1 59.998(1) . 17 ?
C9 O1 C6 103.0(6) . . ?
C9 O1 Li1 137.3(7) . . ?
C6 O1 Li1 116.0(6) . . ?
C6 O1A C7 105.4(6) . . ?
C6 O1A Li1 114.6(6) . 21 ?
C7 O1A Li1 127.6(6) . 21 ?
O1A C6 O1 115.8(7) . . ?
O1A C6 C9 108.1(5) . . ?
O1 C6 C9 35.7(3) . . ?
O1A C6 C7 38.8(4) . . ?
O1 C6 C7 95.5(4) . . ?
C9 C6 C7 73.2(3) . . ?
O1A C6 Li1 41.9(4) . 21 ?
O1 C6 Li1 103.1(5) . 21 ?
C9 C6 Li1 122.2(5) . 21 ?
C7 C6 Li1 76.3(4) . 21 ?
O1A C6 Li1 102.1(5) . . ?
O1 C6 Li1 38.8(4) . . ?
C9 C6 Li1 73.4(4) . . ?
C7 C6 Li1 107.6(4) . . ?
Li1 C6 Li1 70.9(4) 21 . ?
O1A C7 C8 121.7(5) . . ?
O1A C7 C6 35.8(3) . . ?
C8 C7 C6 86.1(4) . . ?
C9 C8 C7 103.5(5) . . ?
O1 C9 C8 121.0(7) . . ?
O1 C9 C6 41.4(4) . . ?
C8 C9 C6 87.0(4) . . ?

loop_
_geom_bond_atom_site_label_1
_geom_bond_atom_site_label_2
_geom_bond_distance
_geom_bond_site_symmetry_2
_geom_bond_publ_flag
Co1 C1 1.908(3) 5 ?
Co1 C1 1.908(3) 21 ?
Co1 C1 1.908(3) . ?
Co1 C1 1.908(3) 13 ?
Co1 C1 1.908(3) 9 ?
Co1 C1 1.909(3) 17 ?
Co1 Li1 3.151(13) 21 ?
Co1 Li1 3.151(13) 5 ?
Co1 Li1 3.151(13) 17 ?
Co1 Li1 3.151(13) . ?
Co1 Li1 3.151(13) 13 ?
Co1 Li1 3.151(13) 9 ?
C1 C2 1.212(5) . ?
C1 Li1 2.280(13) . ?
C1 Li1 2.292(13) 17 ?
C2 Si1 1.823(4) . ?
C2 Li1 2.468(14) . ?
C2 Li1 2.475(14) 17 ?
Si1 C4 1.844(4) . ?
Si1 C3 1.855(5) . ?
Si1 C5 1.855(5) . ?
Li1 O1 1.929(14) . ?
Li1 O1A 1.958(14) 17 ?
Li1 C1 2.292(13) 21 ?
Li1 C2 2.475(14) 21 ?
Li1 C6 2.668(15) 17 ?
Li1 C6 2.766(14) . ?
Li1 Li1 3.151(13) 21 ?
Li1 Li1 3.151(13) 17 ?
O1 C9 1.155(8) . ?
O1 C6 1.309(7) . ?
O1A C6 1.172(7) . ?
O1A C7 1.257(7) . ?
O1A Li1 1.958(14) 21 ?
C6 C9 1.930(10) . ?
C6 C7 1.933(9) . ?
C6 Li1 2.668(15) 21 ?
C7 C8 1.479(7) . ?
C8 C9 1.453(7) . ?
